data_4110857
loop_
_publ_author_name
'Curtis P. Berlinguette'
'R. H. Holm'

_publ_contact_author_address
;
      Department of Chemistry and Chemical Biology
      Harvard University
      12 Oxford Street
      Cambridge, MA 02138
      USA
;
_publ_contact_author_email holm@chemistry.harvard.edu
_publ_contact_author_fax '617 496-9289'
_publ_contact_author_name 'Richard H. Holm'
_publ_contact_author_phone '617 495-0853'
_publ_section_title
;
 Edge-Bridged Mo2Fe6S8 to PN-Type Mo2Fe6S9 Cluster Conversion: Structural
 Fate of the Attacking Sulfide/Selenide Nucleophile
;
_journal_name_full 'Journal of the American Chemical Society'
_journal_page_first 11993
_journal_page_last 12000
_journal_paper_doi 10.1021/ja063604x
_journal_volume 128
_journal_year 2006
_chemical_formula_moiety C49H87.5B2Fe6Mo2N19.50S7.8Se1.2
_chemical_formula_sum 'C49 H87.5 B2 Fe6 Mo2 N19.5 S7.8 Se1.2'
_chemical_formula_weight 1848.0
_chemical_name_common (Et4N)3[7].2.5MeCN
_chemical_name_systematic
; 
 ? 
;
_space_group_IT_number 11
_symmetry_cell_setting monoclinic
_symmetry_space_group_name_Hall '-P 2yb'
_symmetry_space_group_name_H-M 'P 1 21/m 1'
_atom_sites_solution_hydrogens geom
_atom_sites_solution_primary direct
_atom_sites_solution_secondary difmap
_audit_creation_method SHELXL-97
_cell_angle_alpha 90.00
_cell_angle_beta 116.816(2)
_cell_angle_gamma 90.00
_cell_formula_units_Z 2
_cell_length_a 16.6074(19)
_cell_length_b 17.385(2)
_cell_length_c 18.396(3)
_cell_measurement_reflns_used 17040
_cell_measurement_temperature 173(2)
_cell_measurement_theta_max 27.855
_cell_measurement_theta_min 2.343
_cell_volume 4740.1(11)
_computing_cell_refinement 'Bruker SMART'
_computing_data_collection 'Bruker SMART'
_computing_data_reduction 'Bruker SAINT'
_computing_molecular_graphics 'Bruker SHELXTL'
_computing_publication_material 'Bruker SHELXTL'
_computing_structure_refinement 'SHELXL-97 (Sheldrick, 1997)'
_computing_structure_solution 'SHELXS-97 (Sheldrick, 1990)'
_diffrn_ambient_temperature 173(2)
_diffrn_measured_fraction_theta_full 1.000
_diffrn_measured_fraction_theta_max 1.000
_diffrn_radiation_monochromator graphite
_diffrn_radiation_source 'fine-focus sealed tube'
_diffrn_radiation_type MoK\a
_diffrn_radiation_wavelength 0.71073
_diffrn_reflns_av_R_equivalents 0.0652
_diffrn_reflns_av_sigmaI/netI 0.0584
_diffrn_reflns_limit_h_max 16
_diffrn_reflns_limit_h_min -11
_diffrn_reflns_limit_k_max 17
_diffrn_reflns_limit_k_min -17
_diffrn_reflns_limit_l_max 18
_diffrn_reflns_limit_l_min -18
_diffrn_reflns_number 17040
_diffrn_reflns_theta_full 20.81
_diffrn_reflns_theta_max 20.81
_diffrn_reflns_theta_min 1.17
_exptl_absorpt_coefficient_mu 1.741
_exptl_absorpt_correction_T_max 0.6232
_exptl_absorpt_correction_T_min 0.5427
_exptl_absorpt_correction_type multi-scan
_exptl_absorpt_process_details SADABS
_exptl_crystal_colour black
_exptl_crystal_density_diffrn 1.227
_exptl_crystal_description block
_exptl_crystal_F_000 1711
_exptl_crystal_size_max 0.40
_exptl_crystal_size_mid 0.40
_exptl_crystal_size_min 0.30
_refine_diff_density_max 1.177
_refine_diff_density_min -0.637
_refine_diff_density_rms 0.148
_refine_ls_extinction_coef 0.0008(2)
_refine_ls_extinction_expression Fc^*^=kFc[1+0.001xFc^2^\l^3^/sin(2\q)]^-1/4^
_refine_ls_extinction_method SHELXL
_refine_ls_goodness_of_fit_ref 1.027
_refine_ls_hydrogen_treatment mixed
_refine_ls_matrix_type full
_refine_ls_number_parameters 342
_refine_ls_number_reflns 5182
_refine_ls_number_restraints 2
_refine_ls_restrained_S_all 1.027
_refine_ls_R_factor_all 0.0842
_refine_ls_R_factor_gt 0.0634
_refine_ls_shift/su_max 0.459
_refine_ls_shift/su_mean 0.024
_refine_ls_structure_factor_coef Fsqd
_refine_ls_weighting_details 'calc w=1/[\s^2^(Fo^2^)+(0.1324P)^2^+14.7886P] where P=(Fo^2^+2Fc^2^)/3'
_refine_ls_weighting_scheme calc
_refine_ls_wR_factor_gt 0.1785
_refine_ls_wR_factor_ref 0.1984
_reflns_number_gt 4217
_reflns_number_total 5182
_reflns_threshold_expression >2sigma(I)
_cod_data_source_file ja063604xsi20060523_110500_4.cif
_cod_data_source_block (Et4N)3[7].2.5MeCN
_cod_database_code 4110857

loop_
_symmetry_equiv_pos_as_xyz
'x, y, z'
'-x, y+1/2, -z'
'-x, -y, -z'
'x, -y-1/2, z'

loop_
_atom_site_label
_atom_site_type_symbol
_atom_site_fract_x
_atom_site_fract_y
_atom_site_fract_z
_atom_site_U_iso_or_equiv
_atom_site_adp_type
_atom_site_occupancy
_atom_site_symmetry_multiplicity
_atom_site_calc_flag
_atom_site_refinement_flags
_atom_site_disorder_assembly
_atom_site_disorder_group
Mo2 Mo 0.38855(14) 0.2500 0.45996(10) 0.0486(6) Uani 1 2 d S . .
Mo1 Mo 0.19462(13) 0.2500 0.00718(10) 0.0458(5) Uani 1 2 d S . .
Se1 Se 0.32203(16) 0.06921(10) 0.23572(13) 0.0566(9) Uani 0.600(11) 1 d P . 1
S6 S 0.32203(16) 0.06921(10) 0.23572(13) 0.0566(9) Uani 0.400(11) 1 d P . 2
Fe3 Fe 0.32239(15) 0.17215(10) 0.31655(12) 0.0424(6) Uani 1 1 d . . .
Fe1 Fe 0.25124(15) 0.17205(10) 0.15045(11) 0.0435(6) Uani 1 1 d . . .
Fe2 Fe 0.0945(2) 0.2500 0.08715(17) 0.0464(8) Uani 1 2 d S . .
Fe4 Fe 0.2116(2) 0.2500 0.36021(18) 0.0543(9) Uani 1 2 d S . .
S1 S 0.1253(3) 0.1420(2) 0.0365(2) 0.0511(10) Uani 1 1 d . . .
S2 S 0.3403(4) 0.2500 0.1193(3) 0.0519(14) Uani 1 2 d S . .
S3 S 0.4457(4) 0.2500 0.3636(3) 0.0480(13) Uani 1 2 d S . .
S4 S 0.2891(3) 0.1430(2) 0.4195(2) 0.0607(12) Uani 1 1 d . . .
S5 S 0.1958(4) 0.2500 0.2264(3) 0.0386(12) Uani 1 2 d S . .
N4 N 0.0933(13) 0.2500 -0.1865(10) 0.065(6) Uani 1 2 d S . .
N3 N 0.0770(12) 0.2500 -0.1182(9) 0.052(5) Uani 1 2 d S . .
N1 N 0.2469(10) 0.3324(7) -0.0552(7) 0.058(4) Uani 1 1 d . . .
C5 C -0.0561(17) 0.2500 -0.2255(15) 0.067(6) Uiso 1 2 d S . .
H5 H -0.1198 0.2500 -0.2574 0.081 Uiso 1 2 calc SR . .
N7 N 0.4972(9) 0.3310(7) 0.5343(8) 0.063(4) Uiso 1 1 d . . .
N2 N 0.2326(12) 0.3211(7) -0.1321(9) 0.080(5) Uani 1 1 d . . .
N9 N 0.3690(15) 0.2500 0.5732(13) 0.078(6) Uiso 1 2 d S . .
C4 C -0.007(2) 0.2500 -0.1430(16) 0.074(7) Uiso 1 2 d S . .
H4 H -0.0334 0.2500 -0.1070 0.089 Uiso 1 2 calc SR . .
C1 C 0.2874(12) 0.4010(11) -0.0311(11) 0.075(5) Uiso 1 1 d . . .
H1 H 0.3005 0.4251 0.0193 0.090 Uiso 1 1 calc R . .
N10 N 0.442(2) 0.2500 0.6482(17) 0.112(8) Uiso 1 2 d S . .
N14 N 0.5516(10) 0.3199(8) 0.6158(9) 0.075(4) Uiso 1 1 d . . .
C7 C 0.5288(12) 0.3970(11) 0.5152(12) 0.077(5) Uiso 1 1 d . . .
H7 H 0.5096 0.4176 0.4621 0.093 Uiso 1 1 calc R . .
C2 C 0.3075(13) 0.4316(12) -0.0907(11) 0.086(6) Uiso 1 1 d . . .
H2 H 0.3383 0.4783 -0.0883 0.103 Uiso 1 1 calc R . .
C6 C 0.0111(17) 0.2500 -0.2508(16) 0.073(7) Uiso 1 2 d S . .
H6 H 0.0004 0.2500 -0.3061 0.087 Uiso 1 2 calc SR . .
C15 C 0.086(2) 0.2500 0.3493(14) 0.093(10) Uani 1 2 d S . .
C8 C 0.5912(17) 0.4272(15) 0.5843(14) 0.112(7) Uiso 1 1 d . . .
H8 H 0.6197 0.4757 0.5899 0.134 Uiso 1 1 calc R . .
C9 C 0.6055(15) 0.3813(12) 0.6395(13) 0.097(6) Uiso 1 1 d . . .
H9 H 0.6506 0.3888 0.6939 0.116 Uiso 1 1 calc R . .
C13 C -0.030(2) 0.2500 0.0749(17) 0.086(8) Uiso 1 2 d S . .
C3 C 0.2736(13) 0.3806(11) -0.1531(12) 0.085(6) Uiso 1 1 d . . .
H3 H 0.2773 0.3850 -0.2030 0.103 Uiso 1 1 calc R . .
N15 N 0.016(3) 0.2500 0.3471(18) 0.177(17) Uani 1 2 d S . .
C12A C 1.050(3) 0.474(3) 0.780(3) 0.111(14) Uiso 0.50 1 d P A -2
C2A C 0.922(3) 0.534(2) 0.816(2) 0.076(10) Uiso 0.50 1 d P A -1
C5A C 0.894(3) 0.522(3) 0.732(3) 0.114(15) Uiso 0.50 1 d P A -2
N13 N -0.101(2) 0.2500 0.063(2) 0.142(11) Uiso 1 2 d S . .
B1 B 0.181(2) 0.2500 -0.1791(19) 0.071(8) Uiso 1 2 d S . .
H1A H 0.1786 0.2500 -0.2345 0.085 Uiso 1 2 calc SR . .
C7A C 0.853(2) 0.4590(18) 0.6549(17) 0.142(10) Uiso 1 1 d . . .
C4A C 0.8953(19) 0.4564(16) 0.8613(16) 0.129(9) Uiso 1 1 d . . .
C8A C 0.989(3) 0.573(3) 0.844(3) 0.098(13) Uiso 0.50 1 d P A -2
C5S C 0.756(5) 0.2500 0.544(4) 0.19(2) Uiso 1 2 d S . .
N4S N 0.829(4) 0.2500 0.543(3) 0.24(2) Uiso 1 2 d S . .
C6A C 0.955(3) 0.451(2) 0.717(2) 0.081(11) Uiso 0.50 1 d P A -1
C11A C 0.999(3) 0.598(2) 0.753(2) 0.076(10) Uiso 0.50 1 d P A -1
C10A C 1.106(2) 0.5468(18) 0.925(2) 0.162(11) Uiso 1 1 d . . .
C9A C 1.065(3) 0.482(2) 0.846(3) 0.091(12) Uiso 0.50 1 d P A -1
C6S C 0.672(5) 0.2500 0.528(4) 0.22(3) Uiso 1 2 d S . .
N1A N 0.9812(11) 0.5088(9) 0.7869(10) 0.018(4) Uiso 0.50 1 d P . .
B2 B 0.528(3) 0.2500 0.655(3) 0.107(12) Uiso 1 2 d S . .
H2A H 0.5715 0.2500 0.7147 0.128 Uiso 1 2 calc SR . .
N3S N 0.686(3) 0.380(3) 0.897(3) 0.155(18) Uiso 0.50 1 d P . .
C1S C 0.778(4) 0.2500 0.835(3) 0.20(2) Uiso 1 2 d S . .
C2S C 0.736(4) 0.342(3) 0.877(3) 0.129(17) Uiso 0.50 1 d P . .
N1B N 0.394(2) 0.5559(17) 0.7137(17) 0.072(8) Uiso 0.50 1 d P . .
C10 C 0.285(2) 0.2500 0.5758(18) 0.105(10) Uiso 1 2 d SD . .
H10 H 0.2262 0.2500 0.5311 0.126 Uiso 1 2 calc SR . .
C12 C 0.403(3) 0.273(3) 0.698(3) 0.14(2) Uiso 0.50 1 d PD . -1
H12 H 0.4333 0.2989 0.7483 0.174 Uiso 0.50 1 calc PR . -1
C3A C 0.960(3) 0.434(3) 0.829(3) 0.114(15) Uiso 0.50 1 d P A -2
C11 C 0.308(3) 0.2500 0.6610(18) 0.141(14) Uiso 1 2 d SD . .
H11 H 0.2711 0.2383 0.6867 0.170 Uiso 0.50 1 calc PR . .
C2B C 0.445(4) 0.635(4) 0.712(4) 0.15(2) Uiso 0.50 1 d P B 3
C5B C 0.471(5) 0.614(5) 0.842(4) 0.08(2) Uiso 0.25 1 d P B -7
C7B C 0.432(4) 0.508(3) 0.671(3) 0.035(13) Uiso 0.25 1 d P B -5
C8B C 0.410(5) 0.473(4) 0.616(4) 0.057(18) Uiso 0.25 1 d P B -5
C11B C 0.382(9) 0.541(8) 0.620(8) 0.14(4) Uiso 0.25 1 d P B -4
C8S C 0.117(6) 0.403(5) 0.560(5) 0.09(2) Uiso 0.25 1 d P . .
C13A C 1.053(4) 0.572(3) 0.717(3) 0.25(2) Uiso 1 1 d . . .
C4B C 0.419(4) 0.538(3) 0.796(3) 0.042(13) Uiso 0.25 1 d P B -6
C10B C 0.392(5) 0.416(4) 0.660(4) 0.07(2) Uiso 0.25 1 d P C -6
N7S N 0.128(5) 0.400(4) 0.624(4) 0.09(2) Uiso 0.25 1 d P . .
C3B C 0.431(6) 0.682(5) 0.761(5) 0.22(3) Uiso 0.50 1 d P B 3
C12B C 0.274(7) 0.573(5) 0.566(6) 0.11(3) Uiso 0.25 1 d P B -4
C13B C 0.297(4) 0.558(3) 0.680(3) 0.051(15) Uiso 0.25 1 d P B -3
C6B C 0.495(4) 0.558(4) 0.849(4) 0.14(2) Uiso 0.50 1 d P . .
C14B C 0.265(8) 0.622(7) 0.619(7) 0.14(4) Uiso 0.25 1 d P B -3
C9S C 0.084(5) 0.380(4) 0.574(4) 0.059(17) Uiso 0.25 1 d P . .
C9B C 0.363(9) 0.488(8) 0.589(7) 0.12(4) Uiso 0.25 1 d P C -6

loop_
_atom_site_aniso_label
_atom_site_aniso_U_11
_atom_site_aniso_U_22
_atom_site_aniso_U_33
_atom_site_aniso_U_23
_atom_site_aniso_U_13
_atom_site_aniso_U_12
Mo2 0.0737(14) 0.0380(11) 0.0337(10) 0.000 0.0240(10) 0.000
Mo1 0.0753(14) 0.0327(10) 0.0360(10) 0.000 0.0310(10) 0.000
Se1 0.0854(18) 0.0319(12) 0.0515(13) -0.0005(10) 0.0299(13) 0.0104(10)
S6 0.0854(18) 0.0319(12) 0.0515(13) -0.0005(10) 0.0299(13) 0.0104(10)
Fe3 0.0640(14) 0.0261(11) 0.0380(11) 0.0013(9) 0.0238(11) 0.0015(9)
Fe1 0.0692(15) 0.0265(11) 0.0383(11) -0.0025(9) 0.0274(11) 0.0009(9)
Fe2 0.067(2) 0.0344(16) 0.0403(16) 0.000 0.0264(16) 0.000
Fe4 0.075(2) 0.0468(19) 0.0488(18) 0.000 0.0349(17) 0.000
S1 0.079(3) 0.033(2) 0.044(2) -0.0075(16) 0.031(2) -0.0044(19)
S2 0.071(4) 0.043(3) 0.052(3) 0.000 0.036(3) 0.000
S3 0.064(4) 0.038(3) 0.044(3) 0.000 0.026(3) 0.000
S4 0.085(3) 0.047(2) 0.053(2) 0.0107(19) 0.035(2) -0.010(2)
S5 0.067(4) 0.014(2) 0.038(2) 0.000 0.027(3) 0.000
N4 0.077(15) 0.085(14) 0.028(9) 0.000 0.017(9) 0.000
N3 0.068(14) 0.057(11) 0.028(9) 0.000 0.019(9) 0.000
N1 0.099(11) 0.048(8) 0.038(7) -0.005(6) 0.040(7) -0.013(7)
N2 0.139(14) 0.057(9) 0.074(10) 0.010(7) 0.075(10) -0.020(9)
C15 0.07(2) 0.18(3) 0.043(15) 0.000 0.039(15) 0.000
N15 0.14(3) 0.32(5) 0.09(2) 0.000 0.07(2) 0.000

loop_
_atom_type_symbol
_atom_type_description
_atom_type_scat_dispersion_real
_atom_type_scat_dispersion_imag
_atom_type_scat_source
C C 0.0033 0.0016 'International Tables Vol C Tables 4.2.6.8 and 6.1.1.4'
H H 0.0000 0.0000 'International Tables Vol C Tables 4.2.6.8 and 6.1.1.4'
B B 0.0013 0.0007 'International Tables Vol C Tables 4.2.6.8 and 6.1.1.4'
N N 0.0061 0.0033 'International Tables Vol C Tables 4.2.6.8 and 6.1.1.4'
S S 0.1246 0.1234 'International Tables Vol C Tables 4.2.6.8 and 6.1.1.4'
Fe Fe 0.3463 0.8444 'International Tables Vol C Tables 4.2.6.8 and 6.1.1.4'
Se Se -0.0929 2.2259 'International Tables Vol C Tables 4.2.6.8 and 6.1.1.4'
Mo Mo -1.6832 0.6857 'International Tables Vol C Tables 4.2.6.8 and 6.1.1.4'

loop_
_geom_angle_atom_site_label_1
_geom_angle_atom_site_label_2
_geom_angle_atom_site_label_3
_geom_angle
_geom_angle_site_symmetry_1
_geom_angle_site_symmetry_3
N7 Mo2 N7 79.2(7) . 4_565
N7 Mo2 N9 81.1(6) . .
N7 Mo2 N9 81.1(6) 4_565 .
N7 Mo2 S3 88.4(4) . .
N7 Mo2 S3 88.4(4) 4_565 .
N9 Mo2 S3 166.4(6) . .
N7 Mo2 S4 162.2(4) . .
N7 Mo2 S4 87.3(4) 4_565 .
N9 Mo2 S4 85.4(4) . .
S3 Mo2 S4 102.91(13) . .
N7 Mo2 S4 87.3(4) . 4_565
N7 Mo2 S4 162.2(4) 4_565 4_565
N9 Mo2 S4 85.4(4) . 4_565
S3 Mo2 S4 102.91(13) . 4_565
S4 Mo2 S4 103.2(2) . 4_565
N7 Mo2 Fe4 139.8(3) . .
N7 Mo2 Fe4 139.8(3) 4_565 .
N9 Mo2 Fe4 93.6(6) . .
S3 Mo2 Fe4 100.06(16) . .
S4 Mo2 Fe4 52.44(11) . .
S4 Mo2 Fe4 52.44(11) 4_565 .
N7 Mo2 Fe3 141.1(3) . .
N7 Mo2 Fe3 98.2(3) 4_565 .
N9 Mo2 Fe3 137.3(4) . .
S3 Mo2 Fe3 52.68(12) . .
S4 Mo2 Fe3 52.11(10) . .
S4 Mo2 Fe3 99.59(12) 4_565 .
Fe4 Mo2 Fe3 59.71(8) . .
N7 Mo2 Fe3 98.2(3) . 4_565
N7 Mo2 Fe3 141.1(3) 4_565 4_565
N9 Mo2 Fe3 137.3(4) . 4_565
S3 Mo2 Fe3 52.68(12) . 4_565
S4 Mo2 Fe3 99.59(12) . 4_565
S4 Mo2 Fe3 52.11(10) 4_565 4_565
Fe4 Mo2 Fe3 59.71(8) . 4_565
Fe3 Mo2 Fe3 59.75(8) . 4_565
N1 Mo1 N1 79.5(6) . 4_565
N1 Mo1 N3 80.4(5) . .
N1 Mo1 N3 80.4(5) 4_565 .
N1 Mo1 S2 88.1(4) . .
N1 Mo1 S2 88.1(4) 4_565 .
N3 Mo1 S2 165.0(5) . .
N1 Mo1 S1 87.2(3) . 4_565
N1 Mo1 S1 162.9(3) 4_565 4_565
N3 Mo1 S1 87.0(3) . 4_565
S2 Mo1 S1 102.15(13) . 4_565
N1 Mo1 S1 162.9(3) . .
N1 Mo1 S1 87.2(3) 4_565 .
N3 Mo1 S1 87.0(3) . .
S2 Mo1 S1 102.15(13) . .
S1 Mo1 S1 103.68(19) 4_565 .
N1 Mo1 Fe2 139.7(3) . .
N1 Mo1 Fe2 139.7(3) 4_565 .
N3 Mo1 Fe2 95.5(4) . .
S2 Mo1 Fe2 99.52(15) . .
S1 Mo1 Fe2 52.57(9) 4_565 .
S1 Mo1 Fe2 52.57(9) . .
N1 Mo1 Fe1 97.6(3) . 4_565
N1 Mo1 Fe1 140.2(4) 4_565 4_565
N3 Mo1 Fe1 138.8(3) . 4_565
S2 Mo1 Fe1 52.15(11) . 4_565
S1 Mo1 Fe1 51.82(10) 4_565 4_565
S1 Mo1 Fe1 99.42(11) . 4_565
Fe2 Mo1 Fe1 59.77(8) . 4_565
N1 Mo1 Fe1 140.2(4) . .
N1 Mo1 Fe1 97.6(3) 4_565 .
N3 Mo1 Fe1 138.8(3) . .
S2 Mo1 Fe1 52.15(11) . .
S1 Mo1 Fe1 99.42(11) 4_565 .
S1 Mo1 Fe1 51.82(10) . .
Fe2 Mo1 Fe1 59.77(8) . .
Fe1 Mo1 Fe1 59.62(8) 4_565 .
Fe1 Se1 Fe3 72.14(8) . .
S4 Fe3 S3 109.47(19) . .
S4 Fe3 Se1 115.63(14) . .
S3 Fe3 Se1 116.35(15) . .
S4 Fe3 S5 103.57(18) . .
S3 Fe3 S5 106.41(14) . .
Se1 Fe3 S5 103.98(13) . .
S4 Fe3 Fe4 53.23(13) . .
S3 Fe3 Fe4 101.94(13) . .
Se1 Fe3 Fe4 140.85(12) . .
S5 Fe3 Fe4 54.67(13) . .
S4 Fe3 Fe3 102.99(12) . 4_565
S3 Fe3 Fe3 53.48(10) . 4_565
Se1 Fe3 Fe3 140.33(7) . 4_565
S5 Fe3 Fe3 55.99(8) . 4_565
Fe4 Fe3 Fe3 59.71(5) . 4_565
S4 Fe3 Mo2 56.10(12) . .
S3 Fe3 Mo2 55.50(14) . .
Se1 Fe3 Mo2 152.57(11) . .
S5 Fe3 Mo2 103.44(11) . .
Fe4 Fe3 Mo2 59.31(9) . .
Fe3 Fe3 Mo2 60.13(4) 4_565 .
S4 Fe3 Fe1 142.33(16) . .
S3 Fe3 Fe1 106.68(15) . .
Se1 Fe3 Fe1 53.82(8) . .
S5 Fe3 Fe1 55.30(12) . .
Fe4 Fe3 Fe1 109.02(11) . .
Fe3 Fe3 Fe1 90.04(6) 4_565 .
Mo2 Fe3 Fe1 150.11(9) . .
S1 Fe1 S2 109.96(19) . .
S1 Fe1 Se1 115.16(13) . .
S2 Fe1 Se1 116.33(16) . .
S1 Fe1 S5 103.46(18) . .
S2 Fe1 S5 105.93(13) . .
Se1 Fe1 S5 104.55(13) . .
S1 Fe1 Fe2 53.38(12) . .
S2 Fe1 Fe2 101.78(14) . .
Se1 Fe1 Fe2 141.06(11) . .
S5 Fe1 Fe2 54.48(14) . .
S1 Fe1 Fe1 103.38(11) . 4_565
S2 Fe1 Fe1 53.19(10) . 4_565
Se1 Fe1 Fe1 140.46(7) . 4_565
S5 Fe1 Fe1 55.75(8) . 4_565
Fe2 Fe1 Fe1 59.74(5) . 4_565
S1 Fe1 Mo1 56.32(11) . .
S2 Fe1 Mo1 55.74(15) . .
Se1 Fe1 Mo1 152.37(10) . .
S5 Fe1 Mo1 103.06(12) . .
Fe2 Fe1 Mo1 59.10(8) . .
Fe1 Fe1 Mo1 60.19(4) 4_565 .
S1 Fe1 Fe3 142.29(14) . .
S2 Fe1 Fe3 106.28(16) . .
Se1 Fe1 Fe3 54.04(8) . .
S5 Fe1 Fe3 55.71(13) . .
Fe2 Fe1 Fe3 109.24(10) . .
Fe1 Fe1 Fe3 89.96(6) 4_565 .
Mo1 Fe1 Fe3 150.10(9) . .
C13 Fe2 S1 112.0(4) . 4_565
C13 Fe2 S1 112.0(4) . .
S1 Fe2 S1 112.7(2) 4_565 .
C13 Fe2 S5 108.8(8) . .
S1 Fe2 S5 105.47(15) 4_565 .
S1 Fe2 S5 105.47(15) . .
C13 Fe2 Mo1 144.7(8) . .
S1 Fe2 Mo1 57.22(12) 4_565 .
S1 Fe2 Mo1 57.22(12) . .
S5 Fe2 Mo1 106.47(17) . .
C13 Fe2 Fe1 143.9(4) . 4_565
S1 Fe2 Fe1 53.39(12) 4_565 4_565
S1 Fe2 Fe1 104.04(16) . 4_565
S5 Fe2 Fe1 56.64(12) . 4_565
Mo1 Fe2 Fe1 61.13(8) . 4_565
C13 Fe2 Fe1 143.9(4) . .
S1 Fe2 Fe1 104.04(16) 4_565 .
S1 Fe2 Fe1 53.39(12) . .
S5 Fe2 Fe1 56.64(12) . .
Mo1 Fe2 Fe1 61.13(8) . .
Fe1 Fe2 Fe1 60.52(11) 4_565 .
C15 Fe4 S4 113.1(3) . 4_565
C15 Fe4 S4 113.1(3) . .
S4 Fe4 S4 111.9(3) 4_565 .
C15 Fe4 S5 106.0(7) . .
S4 Fe4 S5 106.06(15) 4_565 .
S4 Fe4 S5 106.06(15) . .
C15 Fe4 Mo2 147.4(7) . .
S4 Fe4 Mo2 56.94(13) 4_565 .
S4 Fe4 Mo2 56.94(13) . .
S5 Fe4 Mo2 106.66(18) . .
C15 Fe4 Fe3 142.5(4) . 4_565
S4 Fe4 Fe3 53.63(12) 4_565 4_565
S4 Fe4 Fe3 104.07(16) . 4_565
S5 Fe4 Fe3 56.96(13) . 4_565
Mo2 Fe4 Fe3 60.98(9) . 4_565
C15 Fe4 Fe3 142.5(4) . .
S4 Fe4 Fe3 104.07(16) 4_565 .
S4 Fe4 Fe3 53.63(12) . .
S5 Fe4 Fe3 56.96(13) . .
Mo2 Fe4 Fe3 60.98(9) . .
Fe3 Fe4 Fe3 60.59(10) 4_565 .
Fe2 S1 Fe1 73.22(14) . .
Fe2 S1 Mo1 70.20(12) . .
Fe1 S1 Mo1 71.86(13) . .
Fe1 S2 Fe1 73.6(2) . 4_565
Fe1 S2 Mo1 72.11(17) . .
Fe1 S2 Mo1 72.11(17) 4_565 .
Fe3 S3 Fe3 73.04(19) . 4_565
Fe3 S3 Mo2 71.83(16) . .
Fe3 S3 Mo2 71.83(16) 4_565 .
Fe4 S4 Fe3 73.14(14) . .
Fe4 S4 Mo2 70.62(15) . .
Fe3 S4 Mo2 71.79(13) . .
Fe2 S5 Fe4 145.9(3) . .
Fe2 S5 Fe1 68.88(15) . 4_565
Fe4 S5 Fe1 135.68(17) . 4_565
Fe2 S5 Fe1 68.88(15) . .
Fe4 S5 Fe1 135.68(17) . .
Fe1 S5 Fe1 68.50(15) 4_565 .
Fe2 S5 Fe3 136.18(15) . 4_565
Fe4 S5 Fe3 68.37(15) . 4_565
Fe1 S5 Fe3 69.00(12) 4_565 4_565
Fe1 S5 Fe3 105.7(2) . 4_565
Fe2 S5 Fe3 136.18(15) . .
Fe4 S5 Fe3 68.37(15) . .
Fe1 S5 Fe3 105.7(2) 4_565 .
Fe1 S5 Fe3 69.00(12) . .
Fe3 S5 Fe3 68.02(17) 4_565 .
C6 N4 B1 133(2) . .
C6 N4 N3 105.0(18) . .
B1 N4 N3 121.8(19) . .
C4 N3 N4 107.8(18) . .
C4 N3 Mo1 132.9(16) . .
N4 N3 Mo1 119.3(13) . .
N2 N1 C1 107.6(13) . .
N2 N1 Mo1 121.4(9) . .
C1 N1 Mo1 130.7(11) . .
C4 C5 C6 102(2) . .
C7 N7 N14 104.9(14) . .
C7 N7 Mo2 132.4(12) . .
N14 N7 Mo2 122.6(10) . .
N1 N2 C3 108.0(14) . .
N1 N2 B1 120.4(15) . .
C3 N2 B1 131.6(17) . .
N10 N9 C10 114(2) . .
N10 N9 Mo2 120.0(19) . .
C10 N9 Mo2 125.9(18) . .
N3 C4 C5 115(2) . .
N1 C1 C2 110.1(17) . .
N9 N10 B2 121(3) . .
N9 N10 C12 101(3) . .
B2 N10 C12 135(3) . .
N9 N10 C12 101(3) . 4_565
B2 N10 C12 135(3) . 4_565
C12 N10 C12 33(5) . 4_565
C9 N14 N7 105.1(15) . .
C9 N14 B2 138(2) . .
N7 N14 B2 116(2) . .
C8 C7 N7 107.9(19) . .
C3 C2 C1 105.2(19) . .
N4 C6 C5 111(2) . .
N15 C15 Fe4 177(3) . .
C9 C8 C7 108(2) . .
C8 C9 N14 113(2) . .
N13 C13 Fe2 176(3) . .
C2 C3 N2 108.7(18) . .
N1A C2A C4A 109(3) . .
N1A C5A C7A 114(4) . .
N4 B1 N2 110.1(16) . .
N4 B1 N2 110.1(16) . 4_565
N2 B1 N2 108(2) . 4_565
C6A C7A C5A 63(2) . .
C3A C4A C2A 68(3) . .
N1A C8A C10A 96(3) . .
N4S C5S C6S 168(8) . .
N1A C6A C7A 111(3) . .
C13A C11A N1A 98(3) . .
C9A C10A C8A 68(2) . .
N1A C9A C10A 108(3) . .
C5A N1A C12A 132(3) . .
C5A N1A C2A 63(2) . .
C12A N1A C2A 163(3) . .
C5A N1A C9A 170(3) . .
C12A N1A C9A 48(2) . .
C2A N1A C9A 115(3) . .
C5A N1A C8A 97(3) . .
C12A N1A C8A 126(3) . .
C2A N1A C8A 49(2) . .
C9A N1A C8A 88(3) . .
C5A N1A C6A 71(3) . .
C12A N1A C6A 64(3) . .
C2A N1A C6A 123(2) . .
C9A N1A C6A 104(2) . .
C8A N1A C6A 168(3) . .
C5A N1A C3A 96(3) . .
C12A N1A C3A 94(3) . .
C2A N1A C3A 73(2) . .
C9A N1A C3A 74(3) . .
C8A N1A C3A 103(3) . .
C6A N1A C3A 81(2) . .
C5A N1A C11A 83(3) . .
C12A N1A C11A 94(3) . .
C2A N1A C11A 97(2) . .
C9A N1A C11A 108(2) . .
C8A N1A C11A 67(2) . .
C6A N1A C11A 109(2) . .
C3A N1A C11A 170(2) . .
N10 B2 N14 115(2) . .
N10 B2 N14 115(2) . 4_565
N14 B2 N14 103(3) . 4_565
C11B N1B C4B 156(6) . .
C11B N1B C13B 89(5) . .
C4B N1B C13B 101(4) . .
C11B N1B C7B 40(5) . .
C4B N1B C7B 117(4) . .
C13B N1B C7B 117(4) . .
C11B N1B C2B 86(5) . .
C4B N1B C2B 107(4) . .
C13B N1B C2B 118(4) . .
C7B N1B C2B 97(4) . .
N9 C10 C11 105(3) . .
N10 C12 C11 110(4) . .
C4A C3A N1A 110(3) . .
C10 C11 C12 102(3) . 4_565
C10 C11 C12 102(3) . .
C12 C11 C12 31(5) 4_565 .
C3B C2B N1B 105(6) . .
C8B C7B N1B 140(6) . .
N1B C11B C12B 99(8) . .
C9S C8S N7S 56(8) . .
C6B C4B N1B 120(5) . .
C9S N7S C8S 46(6) . .
N1B C13B C14B 106(6) . .
C5B C6B C4B 88(7) . .
C8S C9S N7S 78(10) . .

loop_
_geom_bond_atom_site_label_1
_geom_bond_atom_site_label_2
_geom_bond_distance
_geom_bond_site_symmetry_2
Mo2 N7 2.209(14) .
Mo2 N7 2.209(13) 4_565
Mo2 N9 2.25(2) .
Mo2 S3 2.357(5) .
Mo2 S4 2.374(4) .
Mo2 S4 2.374(4) 4_565
Mo2 Fe4 2.672(4) .
Mo2 Fe3 2.717(2) .
Mo2 Fe3 2.717(2) 4_565
Mo1 N1 2.241(12) .
Mo1 N1 2.241(12) 4_565
Mo1 N3 2.252(16) .
Mo1 S2 2.367(6) .
Mo1 S1 2.387(4) 4_565
Mo1 S1 2.387(4) .
Mo1 Fe2 2.671(3) .
Mo1 Fe1 2.726(2) 4_565
Mo1 Fe1 2.726(2) .
Se1 Fe1 2.319(3) .
Se1 Fe3 2.325(3) .
Fe3 S4 2.257(4) .
Fe3 S3 2.274(5) .
Fe3 S5 2.420(5) .
Fe3 Fe4 2.683(3) .
Fe3 Fe3 2.707(4) 4_565
Fe3 Fe1 2.734(2) .
Fe1 S1 2.255(4) .
Fe1 S2 2.262(5) .
Fe1 S5 2.408(4) .
Fe1 Fe2 2.689(3) .
Fe1 Fe1 2.710(4) 4_565
Fe2 C13 1.98(3) .
Fe2 S1 2.254(4) 4_565
Fe2 S1 2.254(4) .
Fe2 S5 2.346(6) .
Fe2 Fe1 2.689(3) 4_565
Fe4 C15 2.00(3) .
Fe4 S4 2.246(5) 4_565
Fe4 S4 2.246(5) .
Fe4 S5 2.355(6) .
Fe4 Fe3 2.683(3) 4_565
S2 Fe1 2.262(5) 4_565
S3 Fe3 2.274(5) 4_565
S5 Fe1 2.408(4) 4_565
S5 Fe3 2.420(5) 4_565
N4 C6 1.34(3) .
N4 B1 1.41(4) .
N4 N3 1.40(2) .
N3 C4 1.25(3) .
N1 N2 1.339(17) .
N1 C1 1.34(2) .
C5 C4 1.36(3) .
C5 C6 1.39(3) .
N7 C7 1.37(2) .
N7 N14 1.371(19) .
N2 C3 1.39(2) .
N2 B1 1.53(2) .
N9 N10 1.37(3) .
N9 C10 1.42(4) .
C1 C2 1.39(3) .
N10 B2 1.38(4) .
N10 C12 1.40(5) .
N10 C12 1.40(5) 4_565
N14 C9 1.33(2) .
N14 B2 1.55(3) .
C7 C8 1.33(3) .
C2 C3 1.35(3) .
C15 N15 1.15(4) .
C8 C9 1.23(3) .
C13 N13 1.10(4) .
C12A N1A 1.34(5) .
C2A N1A 1.38(4) .
C2A C4A 1.74(5) .
C5A N1A 1.36(5) .
C5A C7A 1.67(5) .
B1 N2 1.53(2) 4_565
C7A C6A 1.57(5) .
C4A C3A 1.49(6) .
C8A N1A 1.51(5) .
C8A C10A 1.90(5) .
C5S N4S 1.21(7) .
C5S C6S 1.29(7) .
C6A N1A 1.52(4) .
C11A C13A 1.41(6) .
C11A N1A 1.74(4) .
C10A C9A 1.72(5) .
C9A N1A 1.41(4) .
N1A C3A 1.63(5) .
B2 N14 1.55(3) 4_565
N3S C2S 1.23(7) .
N1B C11B 1.67(13) .
N1B C4B 1.40(6) .
N1B C13B 1.44(6) .
N1B C7B 1.46(6) .
N1B C2B 1.62(7) .
C10 C11 1.434(19) .
C12 C11 1.460(19) .
C11 C12 1.46(2) 4_565
C2B C3B 1.31(9) .
C5B C6B 1.03(8) .
C7B C8B 1.10(7) .
C11B C12B 1.71(16) .
C8S C9S 0.83(9) .
C8S N7S 1.12(10) .
C4B C6B 1.24(7) .
C10B C9B 1.71(14) .
N7S C9S 0.95(8) .
C13B C14B 1.51(12) .
